data_1504666
loop_
_publ_author_name
'Arroyo, Yolanda'
'Meana, Angela'
'Sanz-Tejedor, M Ascensi\'on'
'Ruano, Jos\'e Luis Garc\'ia'

_publ_section_title
;
 Stereoselective alkylidenation of ketones with
 2-(p-toluenesulfinyl)benzyl iodide: synthesis of enantiomerically pure
 trisubstituted epoxides.
;
_journal_issue 11
_journal_name_full 'Organic letters'
_journal_page_first 2151
_journal_page_last 2154
_journal_paper_doi 10.1021/ol8005387
_journal_volume 10
_journal_year 2008
_chemical_formula_sum 'C22 H20 O2 S'
_chemical_formula_weight 348.44
_chemical_name_systematic
; 
 ? 
;
_space_group_IT_number 19
_symmetry_cell_setting orthorhombic
_symmetry_space_group_name_Hall 'P 2ac 2ab'
_symmetry_space_group_name_H-M 'P 21 21 21'
_atom_sites_solution_hydrogens geom
_atom_sites_solution_primary direct
_atom_sites_solution_secondary difmap
_audit_creation_method SHELXL-97
_cell_angle_alpha 90.00
_cell_angle_beta 90.00
_cell_angle_gamma 90.00
_cell_formula_units_Z 4
_cell_length_a 7.974(3)
_cell_length_b 13.082(5)
_cell_length_c 17.527(6)
_cell_measurement_temperature 296(2)
_cell_volume 1828.3(12)
_computing_cell_refinement 'Bruker SMART'
_computing_data_collection 'Bruker SMART'
_computing_data_reduction 'Bruker SHELXTL'
_computing_molecular_graphics 'Bruker SHELXTL'
_computing_publication_material 'Bruker SHELXTL'
_computing_structure_refinement 'SHELXL-97 (Sheldrick, 1997)'
_computing_structure_solution 'SHELXS-97 (Sheldrick, 1990)'
_diffrn_ambient_temperature 296(2)
_diffrn_measured_fraction_theta_full 0.995
_diffrn_measured_fraction_theta_max 0.995
_diffrn_measurement_device_type 'CCD area detector'
_diffrn_measurement_method 'phi and omega scans'
_diffrn_radiation_monochromator graphite
_diffrn_radiation_source 'fine-focus sealed tube'
_diffrn_radiation_type MoK\a
_diffrn_radiation_wavelength 0.71073
_diffrn_reflns_av_R_equivalents 0.0275
_diffrn_reflns_av_sigmaI/netI 0.0184
_diffrn_reflns_limit_h_max 8
_diffrn_reflns_limit_h_min -8
_diffrn_reflns_limit_k_max 14
_diffrn_reflns_limit_k_min -14
_diffrn_reflns_limit_l_max 19
_diffrn_reflns_limit_l_min -19
_diffrn_reflns_number 11687
_diffrn_reflns_theta_full 23.33
_diffrn_reflns_theta_max 23.33
_diffrn_reflns_theta_min 1.94
_exptl_absorpt_coefficient_mu 0.189
_exptl_absorpt_correction_T_max 1.00000
_exptl_absorpt_correction_T_min 0.705092
_exptl_absorpt_correction_type multi-scan
_exptl_absorpt_process_details SADABS
_exptl_crystal_colour COLORLESS
_exptl_crystal_density_diffrn 1.266
_exptl_crystal_density_method 'not measured'
_exptl_crystal_description PRISM
_exptl_crystal_F_000 736
_exptl_crystal_size_max 0.38
_exptl_crystal_size_mid 0.26
_exptl_crystal_size_min 0.17
_refine_diff_density_max 0.124
_refine_diff_density_min -0.150
_refine_diff_density_rms 0.024
_refine_ls_abs_structure_details 'Flack H D (1983), Acta Cryst. A39, 876-881'
_refine_ls_abs_structure_Flack 0.03(7)
_refine_ls_extinction_coef 0.0020(7)
_refine_ls_extinction_expression Fc^*^=kFc[1+0.001xFc^2^\l^3^/sin(2\q)]^-1/4^
_refine_ls_extinction_method SHELXL
_refine_ls_goodness_of_fit_ref 1.040
_refine_ls_hydrogen_treatment mixed
_refine_ls_matrix_type full
_refine_ls_number_parameters 229
_refine_ls_number_reflns 2626
_refine_ls_number_restraints 0
_refine_ls_restrained_S_all 1.040
_refine_ls_R_factor_all 0.0327
_refine_ls_R_factor_gt 0.0278
_refine_ls_shift/su_max 0.001
_refine_ls_shift/su_mean 0.000
_refine_ls_structure_factor_coef Fsqd
_refine_ls_weighting_details 'calc w=1/[\s^2^(Fo^2^)+(0.0354P)^2^+0.1953P] where P=(Fo^2^+2Fc^2^)/3'
_refine_ls_weighting_scheme calc
_refine_ls_wR_factor_gt 0.0661
_refine_ls_wR_factor_ref 0.0690
_reflns_number_gt 2389
_reflns_number_total 2626
_reflns_threshold_expression >2sigma(I)
_cod_data_source_file ol8005387-file001.cif
_cod_data_source_block am101am
_cod_depositor_comments
;
The following automatic conversions were performed:

'_symmetry_cell_setting' value 'Orthorhombic' changed to
'orthorhombic' according to
/home/saulius/struct/CIF-dictionaries/cif_core.dic dictionary named
'cif_core.dic' version 2.4.1 from 2010-06-29.

Automatic conversion script
Id: cif_fix_values 1715 2011-07-08 13:25:40Z adriana 
;
_cod_original_sg_symbol_H-M P2(1)2(1)2(1)
_cod_database_code 1504666

loop_
_symmetry_equiv_pos_as_xyz
'x, y, z'
'-x+1/2, -y, z+1/2'
'-x, y+1/2, -z+1/2'
'x+1/2, -y+1/2, -z'

loop_
_atom_site_label
_atom_site_type_symbol
_atom_site_fract_x
_atom_site_fract_y
_atom_site_fract_z
_atom_site_U_iso_or_equiv
_atom_site_adp_type
_atom_site_occupancy
_atom_site_symmetry_multiplicity
_atom_site_calc_flag
_atom_site_refinement_flags
S1 S 0.87121(7) 0.59913(4) 1.04665(3) 0.05474(17) Uani 1 1 d .
O2 O 0.8639(2) 0.62335(11) 1.12914(8) 0.0739(4) Uani 1 1 d .
C1 C 0.7961(3) 0.55365(16) 0.81493(10) 0.0526(5) Uani 1 1 d .
C2 C 0.7673(3) 0.63120(15) 0.87508(10) 0.0504(5) Uani 1 1 d .
H2 H 0.8679 0.6681 0.8916 0.060 Uiso 1 1 calc R
O1 O 0.71770(19) 0.65012(12) 0.79806(8) 0.0649(4) Uani 1 1 d .
C3 C 0.6293(3) 0.62706(12) 0.93294(10) 0.0456(4) Uani 1 1 d .
C4 C 0.4635(3) 0.64039(15) 0.91017(12) 0.0558(5) Uani 1 1 d .
H4 H 0.4392 0.6506 0.8588 0.067 Uiso 1 1 calc R
C5 C 0.3348(3) 0.63861(16) 0.96281(13) 0.0640(6) Uani 1 1 d .
H5 H 0.2247 0.6475 0.9465 0.077 Uiso 1 1 calc R
C6 C 0.3671(3) 0.62390(15) 1.03868(13) 0.0648(6) Uani 1 1 d .
H6 H 0.2795 0.6221 1.0737 0.078 Uiso 1 1 calc R
C7 C 0.5306(3) 0.61171(15) 1.06311(12) 0.0592(6) Uani 1 1 d .
H7 H 0.5535 0.6028 1.1147 0.071 Uiso 1 1 calc R
C8 C 0.6602(2) 0.61283(13) 1.01052(10) 0.0471(5) Uani 1 1 d .
C9 C 0.6823(3) 0.46283(18) 0.81000(12) 0.0644(6) Uani 1 1 d .
H9A H 0.5724 0.4815 0.8275 0.097 Uiso 1 1 calc R
H9B H 0.7257 0.4087 0.8413 0.097 Uiso 1 1 calc R
H9C H 0.6758 0.4401 0.7580 0.097 Uiso 1 1 calc R
C11 C 0.9683(3) 0.54339(19) 0.78152(11) 0.0586(6) Uani 1 1 d .
C12 C 1.0544(3) 0.6288(2) 0.75758(14) 0.0827(8) Uani 1 1 d .
H12 H 1.0061 0.6931 0.7632 0.099 Uiso 1 1 calc R
C13 C 1.2126(4) 0.6199(3) 0.72506(17) 0.1052(11) Uani 1 1 d .
H13 H 1.2692 0.6781 0.7087 0.126 Uiso 1 1 calc R
C14 C 1.2853(4) 0.5257(4) 0.71701(16) 0.1077(12) Uani 1 1 d .
H14 H 1.3908 0.5199 0.6948 0.129 Uiso 1 1 calc R
C15 C 1.2036(4) 0.4406(3) 0.74144(15) 0.0939(10) Uani 1 1 d .
H15 H 1.2540 0.3768 0.7370 0.113 Uiso 1 1 calc R
C16 C 1.0445(3) 0.4494(2) 0.77313(12) 0.0730(7) Uani 1 1 d .
H16 H 0.9884 0.3908 0.7890 0.088 Uiso 1 1 calc R
C21 C 0.8840(2) 0.46296(14) 1.03997(10) 0.0493(4) Uani 1 1 d .
C22 C 0.8333(3) 0.40233(17) 1.09979(12) 0.0626(6) Uani 1 1 d .
H22 H 0.7900 0.4315 1.1440 0.075 Uiso 1 1 calc R
C23 C 0.8476(3) 0.29776(17) 1.09319(14) 0.0717(7) Uani 1 1 d .
H23 H 0.8163 0.2569 1.1342 0.086 Uiso 1 1 calc R
C24 C 0.9068(3) 0.25186(17) 1.02788(14) 0.0683(6) Uani 1 1 d .
C25 C 0.9573(3) 0.31459(19) 0.96893(14) 0.0739(7) Uani 1 1 d .
H25 H 0.9977 0.2855 0.9241 0.089 Uiso 1 1 calc R
C26 C 0.9492(3) 0.41956(17) 0.97506(12) 0.0629(6) Uani 1 1 d .
H26 H 0.9877 0.4607 0.9355 0.075 Uiso 1 1 calc R
C27 C 0.9171(4) 0.13748(19) 1.01921(19) 0.1003(10) Uani 1 1 d .
H27A H 1.0325 0.1173 1.0151 0.150 Uiso 1 1 calc R
H27B H 0.8578 0.1170 0.9741 0.150 Uiso 1 1 calc R
H27C H 0.8676 0.1053 1.0630 0.150 Uiso 1 1 calc R

loop_
_atom_site_aniso_label
_atom_site_aniso_U_11
_atom_site_aniso_U_22
_atom_site_aniso_U_33
_atom_site_aniso_U_23
_atom_site_aniso_U_13
_atom_site_aniso_U_12
S1 0.0653(3) 0.0536(3) 0.0453(3) 0.0024(2) -0.0066(3) -0.0114(3)
O2 0.1084(12) 0.0661(9) 0.0472(8) -0.0066(7) -0.0141(8) -0.0144(10)
C1 0.0578(12) 0.0622(14) 0.0378(11) 0.0029(9) -0.0007(9) 0.0037(11)
C2 0.0566(12) 0.0541(12) 0.0404(10) 0.0060(9) -0.0019(9) 0.0008(10)
O1 0.0717(10) 0.0771(10) 0.0459(8) 0.0136(7) 0.0018(7) 0.0117(8)
C3 0.0557(11) 0.0350(9) 0.0460(10) -0.0022(7) 0.0013(9) 0.0025(9)
C4 0.0642(13) 0.0487(12) 0.0545(12) -0.0001(10) -0.0030(11) 0.0087(10)
C5 0.0591(13) 0.0547(12) 0.0783(16) -0.0042(11) 0.0052(12) 0.0094(10)
C6 0.0647(14) 0.0563(12) 0.0735(15) -0.0031(11) 0.0243(13) 0.0018(12)
C7 0.0742(15) 0.0527(12) 0.0506(12) 0.0003(10) 0.0101(11) -0.0026(11)
C8 0.0616(13) 0.0360(10) 0.0438(10) -0.0026(8) 0.0039(9) -0.0010(9)
C9 0.0652(14) 0.0755(15) 0.0524(12) -0.0129(11) -0.0020(11) 0.0005(12)
C11 0.0580(14) 0.0833(16) 0.0346(11) 0.0005(11) -0.0017(10) 0.0033(13)
C12 0.0718(17) 0.101(2) 0.0756(17) 0.0143(15) 0.0120(14) -0.0034(15)
C13 0.0710(19) 0.160(3) 0.085(2) 0.028(2) 0.0086(16) -0.020(2)
C14 0.0611(19) 0.203(4) 0.0589(17) 0.007(2) 0.0024(14) 0.014(2)
C15 0.0754(19) 0.153(3) 0.0529(15) -0.0141(17) 0.0004(14) 0.036(2)
C16 0.0715(16) 0.0975(19) 0.0501(14) -0.0088(12) 0.0033(12) 0.0168(14)
C21 0.0470(10) 0.0574(11) 0.0436(10) 0.0032(9) -0.0098(10) -0.0007(10)
C22 0.0760(15) 0.0625(14) 0.0494(11) 0.0016(10) 0.0011(10) -0.0093(12)
C23 0.0869(18) 0.0609(15) 0.0674(15) 0.0145(12) -0.0076(14) -0.0102(13)
C24 0.0667(15) 0.0574(13) 0.0807(17) 0.0050(13) -0.0157(13) 0.0114(11)
C25 0.0828(16) 0.0721(16) 0.0668(16) -0.0064(13) -0.0028(13) 0.0267(13)
C26 0.0683(14) 0.0685(15) 0.0518(13) 0.0120(10) 0.0034(11) 0.0122(11)
C27 0.108(2) 0.0613(15) 0.132(2) 0.0010(16) -0.0073(18) 0.0203(15)

loop_
_atom_type_symbol
_atom_type_description
_atom_type_scat_dispersion_real
_atom_type_scat_dispersion_imag
_atom_type_scat_source
C C 0.0033 0.0016 'International Tables Vol C Tables 4.2.6.8 and 6.1.1.4'
H H 0.0000 0.0000 'International Tables Vol C Tables 4.2.6.8 and 6.1.1.4'
O O 0.0106 0.0060 'International Tables Vol C Tables 4.2.6.8 and 6.1.1.4'
S S 0.1246 0.1234 'International Tables Vol C Tables 4.2.6.8 and 6.1.1.4'

loop_
_geom_angle_atom_site_label_1
_geom_angle_atom_site_label_2
_geom_angle_atom_site_label_3
_geom_angle
O2 S1 C21 106.22(8)
O2 S1 C8 106.50(10)
C21 S1 C8 97.42(8)
O1 C1 C2 58.54(13)
O1 C1 C9 114.87(18)
C2 C1 C9 119.37(18)
O1 C1 C11 113.35(18)
C2 C1 C11 118.78(18)
C9 C1 C11 117.50(19)
O1 C2 C1 59.26(12)
O1 C2 C3 116.29(17)
C1 C2 C3 124.84(18)
C2 O1 C1 62.20(12)
C4 C3 C8 117.65(18)
C4 C3 C2 119.96(17)
C8 C3 C2 122.37(18)
C5 C4 C3 120.8(2)
C6 C5 C4 120.8(2)
C5 C6 C7 119.7(2)
C6 C7 C8 119.8(2)
C7 C8 C3 121.23(19)
C7 C8 S1 117.43(15)
C3 C8 S1 121.31(15)
C12 C11 C16 118.1(2)
C12 C11 C1 120.2(2)
C16 C11 C1 121.7(2)
C11 C12 C13 120.7(3)
C14 C13 C12 120.1(3)
C15 C14 C13 120.1(3)
C14 C15 C16 119.8(3)
C11 C16 C15 121.2(3)
C26 C21 C22 120.29(19)
C26 C21 S1 119.18(15)
C22 C21 S1 120.51(16)
C21 C22 C23 119.0(2)
C24 C23 C22 122.1(2)
C23 C24 C25 117.6(2)
C23 C24 C27 122.4(2)
C25 C24 C27 120.0(2)
C26 C25 C24 121.4(2)
C21 C26 C25 119.6(2)

loop_
_geom_bond_atom_site_label_1
_geom_bond_atom_site_label_2
_geom_bond_distance
S1 O2 1.4812(15)
S1 C21 1.788(2)
S1 C8 1.807(2)
C1 O1 1.439(3)
C1 C2 1.481(3)
C1 C9 1.498(3)
C1 C11 1.499(3)
C2 O1 1.428(2)
C2 C3 1.497(3)
C3 C4 1.392(3)
C3 C8 1.394(3)
C4 C5 1.380(3)
C5 C6 1.368(3)
C6 C7 1.381(3)
C7 C8 1.385(3)
C11 C12 1.377(3)
C11 C16 1.380(3)
C12 C13 1.389(4)
C13 C14 1.369(5)
C14 C15 1.359(5)
C15 C16 1.389(4)
C21 C26 1.374(3)
C21 C22 1.375(3)
C22 C23 1.378(3)
C23 C24 1.376(3)
C24 C25 1.379(3)
C24 C27 1.506(3)
C25 C26 1.379(3)
